data_2006457
loop_
_publ_author_name
'Gerkin, Roger E.'

_publ_section_title
;
 4-(3-Phenanthryl)butanoic Acid
;
_journal_issue 9
_journal_name_full 'Acta Crystallographica Section C'
_journal_page_first 1275
_journal_page_last 1278
_journal_paper_doi 10.1107/S0108270197006367
_journal_volume 53
_journal_year 1997
_chemical_formula_moiety 'C18 H16 O2 '
_chemical_formula_sum 'C18 H16 O2'
_chemical_formula_weight 264.32
_chemical_name_common '4-(3-phenanthryl)butanoic acid'
_chemical_name_systematic ' ?'
_space_group_IT_number 14
_symmetry_cell_setting monoclinic
_symmetry_space_group_name_Hall '-P 2yab'
_symmetry_space_group_name_H-M 'P 1 21/a 1'
_cell_angle_alpha 90
_cell_angle_beta 91.560(10)
_cell_angle_gamma 90
_cell_formula_units_Z 4
_cell_length_a 10.580(2)
_cell_length_b 5.034(2)
_cell_length_c 25.762(2)
_cell_measurement_reflns_used 25
_cell_measurement_temperature 296
_cell_measurement_theta_max 17.4
_cell_measurement_theta_min 11.2
_cell_volume 1371.6(6)
_computing_cell_refinement 'MSC/AFC Diffractometer Control Software'
_computing_data_collection
;MSC/AFC Diffractometer Control Software (Molecular Structure Corporation,
 1988)
;
_computing_data_reduction 'TEXSAN (Molecular Structure Corporation, 1989)'
_computing_molecular_graphics 'ORTEPII (Johnson, 1976)'
_computing_publication_material TEXSAN
_computing_structure_refinement TEXSAN
_computing_structure_solution 'SHELXS86 (Sheldrick 1985)'
_diffrn_ambient_temperature 296
_diffrn_measurement_device_type AFC5S
_diffrn_measurement_method '\w scans '
_diffrn_radiation_monochromator graphite
_diffrn_radiation_source 'X-ray tube'
_diffrn_radiation_type MoK\a
_diffrn_radiation_wavelength 0.71073
_diffrn_reflns_av_R_equivalents 0.057
_diffrn_reflns_limit_h_max 13
_diffrn_reflns_limit_h_min 0
_diffrn_reflns_limit_k_max 6
_diffrn_reflns_limit_k_min 0
_diffrn_reflns_limit_l_max 33
_diffrn_reflns_limit_l_min -33
_diffrn_reflns_number 3715
_diffrn_reflns_theta_max 27.5
_diffrn_reflns_theta_min 2.0
_diffrn_standards_decay_% '+-2.6% (average maximum relative intensity)'
_diffrn_standards_interval_count 150
_diffrn_standards_number 6
_exptl_absorpt_coefficient_mu 0.077
_exptl_absorpt_correction_type none
_exptl_crystal_colour colorless
_exptl_crystal_density_diffrn 1.280
_exptl_crystal_density_method 'not measured'
_exptl_crystal_description 'cut plate'
_exptl_crystal_F_000 560
_exptl_crystal_size_max 0.38
_exptl_crystal_size_mid 0.35
_exptl_crystal_size_min 0.08
_refine_diff_density_max 0.39
_refine_diff_density_min -0.33
_refine_ls_extinction_coef 6.3e-7(21)
_refine_ls_extinction_method 'Zachariasen (1963,1968)'
_refine_ls_goodness_of_fit_ref 1.24
_refine_ls_matrix_type full
_refine_ls_number_parameters 186
_refine_ls_number_reflns 1916
_refine_ls_R_factor_gt 0.062
_refine_ls_shift/su_max '< 0.01'
_refine_ls_structure_factor_coef Fsqd
_refine_ls_weighting_details 'w = 1/\s~F~^2^^-2^'
_refine_ls_weighting_scheme calc
_refine_ls_wR_factor_ref 0.115
_reflns_number_gt 1916
_reflns_number_total 3531
_reflns_threshold_expression 'I > 0.40\s~I~'
_cod_data_source_file bk1335.cif
_cod_data_source_block 1
_cod_depositor_comments
;
The following automatic conversions were performed:
'_symmetry_cell_setting' value 'Monoclinic' changed to 'monoclinic'
according to '/home/saulius/struct/CIF-dictionaries/cif_core.dic'
dictionary named 'cif_core.dic' version 2.4.1 from 2010-06-29.

Automatic conversion script
Id: cif_fix_enum 1527 2010-12-29 10:47:43Z saulius 

The following automatic conversions were performed:

'_atom_site_adp_type' tag value 'Uij' was replaced with 'Uani' value
20 times.

Automatic conversion script
Id: cif_fix_values 1646 2011-03-28 12:23:43Z adriana 
;
_cod_original_cell_volume 1371.7(6)
_cod_original_sg_symbol_H-M 'P 21/a'
_cod_database_code 2006457

loop_
_symmetry_equiv_pos_as_xyz
x,y,z
'1/2 -x, 1/2 +y, -z'
-x,-y,-z
'1/2 +x, 1/2 -y, z'

loop_
_atom_site_label
_atom_site_fract_x
_atom_site_fract_y
_atom_site_fract_z
_atom_site_U_iso_or_equiv
_atom_site_adp_type
_atom_site_calc_flag
_atom_site_calc_attached_atom
O1 .8942(2) .7854(5) .50033(8) .0644(8) Uani ? ?
O2 .9228(2) .4438(5) .55410(8) .0621(8) Uani ? ?
C1 .8691(3) .6495(7) .54250(10) .0500(10) Uani ? ?
C2 .7707(3) .7793(7) .57410(10) .0560(10) Uani ? ?
C3 .7353(3) .6303(7) .62250(10) .0550(10) Uani ? ?
C4 .6455(3) .7901(7) .65560(10) .0580(10) Uani ? ?
C5 .4472(3) .2935(7) .72720(10) .0610(10) Uani ? ?
C6 .5002(3) .4369(8) .68860(10) .0620(10) Uani ? ?
C7 .5903(3) .6346(7) .69960(10) .0510(10) Uani ? ?
C8 .6250(3) .6801(6) .75050(10) .0463(10) Uani ? ?
C9 .6970(3) .7730(7) .86250(10) .0510(10) Uani ? ?
C10 .7284(3) .8065(7) .91330(10) .0580(10) Uani ? ?
C11 .6740(4) .6492(8) .95150(10) .0650(10) Uani ? ?
C12 .5887(3) .4583(7) .93690(10) .0620(10) Uani ? ?
C13 .4638(3) .2219(7) .86960(10) .0580(10) Uani ? ?
C14 .4285(3) .1828(7) .81970(10) .0560(10) Uani ? ?
C15 .4821(3) .3381(7) .77930(10) .0465(10) Uani ? ?
C16 .5735(3) .5346(6) .79181(10) .0405(9) Uani ? ?
C17 .6094(3) .5774(6) .84600(10) .0417(9) Uani ? ?
C18 .5543(3) .4192(7) .88430(10) .0485(10) Uani ? ?
H .962(3) .695(7) .4840(10) .100(10) Uiso ? ?
H2A .8020 .9549 .5845 .0668 Uiso calc C2
H2B .6942 .7995 .5521 .0668 Uiso calc C2
H3A .8124 .5921 .6431 .0661 Uiso calc C3
H3B .6941 .4631 .6124 .0661 Uiso calc C3
H4A .6920 .9420 .6703 .0697 Uiso calc C4
H4B .5758 .8543 .6331 .0697 Uiso calc C4
H5 .3838 .1577 .7184 .0728 Uiso calc C5
H6 .4748 .4011 .6524 .0745 Uiso calc C6
H8 .6877 .8183 .7586 .0555 Uiso calc C8
H9 .7361 .8870 .8366 .0611 Uiso calc C9
H10 .7902 .9430 .9235 .0698 Uiso calc C10
H11 .6969 .6760 .9883 .0785 Uiso calc C11
H12 .5508 .3466 .9635 .0749 Uiso calc C12
H13 .4262 .1121 .8965 .0699 Uiso calc C13
H14 .3654 .0464 .8109 .0675 Uiso calc C14

loop_
_atom_site_aniso_label
_atom_site_aniso_U_11
_atom_site_aniso_U_22
_atom_site_aniso_U_33
_atom_site_aniso_U_12
_atom_site_aniso_U_13
_atom_site_aniso_U_23
O1 .075(2) .066(2) .0530(10) .0080(10) .0180(10) .0130(10)
O2 .071(2) .066(2) .0500(10) .0160(10) .0110(10) .0110(10)
C1 .055(2) .054(2) .040(2) -.008(2) -.007(2) .002(2)
C2 .065(2) .060(2) .043(2) .008(2) .005(2) .000(2)
C3 .062(2) .057(2) .047(2) .012(2) .007(2) .006(2)
C4 .070(2) .059(2) .046(2) .013(2) .006(2) .003(2)
C5 .053(2) .063(3) .066(2) -.002(2) -.004(2) -.012(2)
C6 .065(2) .073(3) .048(2) .004(2) -.002(2) -.007(2)
C7 .055(2) .052(2) .047(2) .012(2) .003(2) -.001(2)
C8 .045(2) .046(2) .048(2) .001(2) .005(2) -.004(2)
C9 .052(2) .051(2) .050(2) -.001(2) .006(2) -.005(2)
C10 .059(2) .065(2) .050(2) -.002(2) -.003(2) -.008(2)
C11 .085(3) .071(3) .041(2) .008(2) .003(2) -.005(2)
C12 .080(3) .058(2) .050(2) .002(2) .012(2) .004(2)
C13 .058(2) .052(2) .066(2) -.004(2) .018(2) .005(2)
C14 .050(2) .049(2) .070(2) -.008(2) .009(2) -.007(2)
C15 .042(2) .048(2) .049(2) .005(2) .0030(10) -.007(2)
C16 .035(2) .041(2) .046(2) .007(2) .0050(10) .000(2)
C17 .041(2) .042(2) .042(2) .011(2) .0060(10) -.003(2)
C18 .049(2) .049(2) .048(2) .010(2) .009(2) .000(2)

loop_
_atom_type_symbol
_atom_type_scat_dispersion_real
_atom_type_scat_dispersion_imag
_atom_type_scat_source
H 0 0 'Stewart, Davidson & Simpson (1965)'
C .002 .002 'Cromer & Waber (1974)'
O .008 .006 'Cromer & Waber (1974)'

loop_
_geom_angle_atom_site_label_1
_geom_angle_atom_site_label_2
_geom_angle_atom_site_label_3
_geom_angle
_geom_angle_publ_flag
C1 O1 H 106(2) no
O1 C1 O2 122.8(3) yes
O1 C1 C2 112.5(3) yes
O2 C1 C2 124.8(3) yes
C1 C2 C3 115.2(3) no
C1 C2 H2A 108.0194 no
C1 C2 H2B 108.0071 no
C3 C2 H2A 108.0555 no
C3 C2 H2B 108.0417 no
H2A C2 H2B 109.4740 no
C2 C3 C4 111.8(3) no
C2 C3 H3A 108.8818 no
C2 C3 H3B 108.8899 no
C4 C3 H3A 108.8901 no
C4 C3 H3B 108.8554 no
H3A C3 H3B 109.4722 no
C3 C4 C7 114.0(3) no
C3 C4 H4A 108.2903 no
C3 C4 H4B 108.3408 no
C7 C4 H4A 108.3395 no
C7 C4 H4B 108.3868 no
H4A C4 H4B 109.4515 no
C6 C5 C15 120.8(3) no
C6 C5 H5 119.6259 no
C15 C5 H5 119.5815 no
C5 C6 C7 121.4(3) no
C5 C6 H6 119.3255 no
C7 C6 H6 119.3149 no
C4 C7 C6 119.5(3) no
C4 C7 C8 122.2(3) no
C6 C7 C8 118.3(3) no
C7 C8 C16 122.3(3) no
C7 C8 H8 118.8333 no
C16 C8 H8 118.8321 no
C10 C9 C17 121.3(3) no
C10 C9 H9 119.3293 no
C17 C9 H9 119.3231 no
C9 C10 C11 121.1(3) no
C9 C10 H10 119.4269 no
C11 C10 H10 119.4799 no
C10 C11 C12 119.1(3) no
C10 C11 H11 120.4465 no
C12 C11 H11 120.4636 no
C11 C12 C18 121.0(3) no
C11 C12 H12 119.4768 no
C18 C12 H12 119.4959 no
C14 C13 C18 121.6(3) no
C14 C13 H13 119.1807 no
C18 C13 H13 119.2314 no
C13 C14 C15 120.7(3) no
C13 C14 H14 119.6675 no
C15 C14 H14 119.6275 no
C5 C15 C14 120.7(3) no
C5 C15 C16 119.4(3) no
C14 C15 C16 119.9(3) no
C8 C16 C15 117.8(3) no
C8 C16 C17 123.4(3) no
C15 C16 C17 118.8(3) no
C9 C17 C16 123.0(3) no
C9 C17 C18 117.8(3) no
C16 C17 C18 119.2(3) no
C12 C18 C13 120.5(3) no
C12 C18 C17 119.6(3) no
C13 C18 C17 119.9(3) no

loop_
_geom_bond_atom_site_label_1
_geom_bond_atom_site_label_2
_geom_bond_site_symmetry_1
_geom_bond_site_symmetry_2
_geom_bond_distance
_geom_bond_publ_flag
O1 C1 ? ? 1.318(3) yes
O1 H ? ? .96(4) no
O2 C1 ? ? 1.214(4) yes
C1 C2 ? ? 1.489(4) no
C2 C3 ? ? 1.512(4) no
C2 H2A ? ? .9798 no
C2 H2B ? ? .9800 no
C3 C4 ? ? 1.523(4) no
C3 H3A ? ? .9799 no
C3 H3B ? ? .9799 no
C4 C7 ? ? 1.508(4) no
C4 H4A ? ? .9805 no
C4 H4B ? ? .9796 no
C5 C6 ? ? 1.361(4) no
C5 C15 ? ? 1.402(4) no
C5 H5 ? ? .9799 no
C6 C7 ? ? 1.402(4) no
C6 H6 ? ? .9799 no
C7 C8 ? ? 1.373(4) no
C8 C16 ? ? 1.413(4) no
C8 H8 ? ? .9797 no
C9 C10 ? ? 1.352(4) no
C9 C17 ? ? 1.411(4) no
C9 H9 ? ? .9798 no
C10 C11 ? ? 1.400(4) no
C10 H10 ? ? .9796 no
C11 C12 ? ? 1.364(4) no
C11 H11 ? ? .9802 no
C12 C18 ? ? 1.410(4) no
C12 H12 ? ? .9797 no
C13 C14 ? ? 1.342(4) no
C13 C18 ? ? 1.423(4) no
C13 H13 ? ? .9798 no
C14 C15 ? ? 1.432(4) no
C14 H14 ? ? .9802 no
C15 C16 ? ? 1.415(4) no
C16 C17 ? ? 1.452(4) no
C17 C18 ? ? 1.406(4) no

loop_
_geom_hbond_atom_site_label_D
_geom_hbond_atom_site_label_H
_geom_hbond_atom_site_label_A
_geom_hbond_site_symmetry_A
_geom_hbond_distance_DH
_geom_hbond_distance_HA
_geom_hbond_distance_DA
_geom_hbond_angle_DHA
_geom_hbond_publ_flag
O1 H O2 3_766 0.96(4) 1.73(4) 2.682(3) 172(3) yes
